data_9014879
loop_
_publ_author_name
'Ben-Chaabane, T.'
'Smiri-Dogguy, L.'
'Laligant, Y.'
'Le Bail, A.'

_publ_section_title
;
 Li~6~P~6~O~18~: X-ray powder structure determination of lithium
 cyclohexaphosphate
;
_journal_coden_ASTM EJSCE5
_journal_issue 3
_journal_name_full
;
 European Journal of Solid State and Inorganic Chemistry
;
_journal_page_first 255
_journal_page_last 264
_journal_paper_doi 10.1016/S0992-4361(98)80006-4
_journal_volume 35
_journal_year 1998
_chemical_formula_sum 'Li O3 P'
_space_group_IT_number 14
_symmetry_space_group_name_Hall '-P 2yn'
_symmetry_space_group_name_H-M 'P 1 21/n 1'
_cell_angle_alpha 90
_cell_angle_beta 99.433
_cell_angle_gamma 90
_cell_length_a 7.9911
_cell_length_b 17.03189
_cell_length_c 5.3208
_cell_formula_units_Z 12
_cell_volume 714.387
_database_code_amcsd 0012621
_exptl_crystal_density_diffrn 2.396
_cod_duplicate_entry 1000148
_cod_original_formula_sum 'Li P O3'
_cod_database_code 9014879
_amcsd_formula_title Li6P6O18

loop_
_space_group_symop_operation_xyz
x,y,z
1/2+x,1/2-y,1/2+z
1/2-x,1/2+y,1/2-z
-x,-y,-z

loop_
_atom_site_label
_atom_site_fract_x
_atom_site_fract_y
_atom_site_fract_z
Li1 0.43800 0.34700 0.25400
Li2 0.36600 0.51700 0.28600
Li3 0.25700 0.68300 0.30200
P1 0.59480 0.19190 -0.01160
P2 0.78240 0.06530 0.28020
P3 0.81280 0.40110 0.20120
O1 0.35530 0.43310 0.04900
O2 0.80160 0.87080 0.12000
O3 0.24670 0.60540 0.07500
O4 0.84870 0.49170 0.27100
O5 0.64640 0.13560 0.22000
O6 0.46970 0.24420 0.07500
O7 0.89460 0.06030 0.08800
O8 0.25460 0.78040 0.12000
O9 0.99610 0.36860 0.27500

loop_
_cod_related_entry_id
_cod_related_entry_database
_cod_related_entry_code
1 AMCSD 0012621
